data_4024080
loop_
_publ_author_name
'Toshiaki Shimasaki'
'Shin-ichiro Kato'
'Teruo Shinmyozu'

_publ_contact_author_address
;
Institute for Materials Chemistry and Engineering (IMCE),
6-10-1 Higashi-ku, Fukuoka 812-8581, Japan
;
_publ_contact_author_email shinmyo@ms.ifoc.kyushu-u.ac.jp
_publ_contact_author_fax '+81 92 642 2735'
_publ_contact_author_name 'Prof Teruo Shinmyozu'
_publ_contact_author_phone '+81 92 642 2716'
_publ_section_title
;
 Synthesis, Structural, Spectral, and Photoswitchable Properties of
 cis- and trans-2,2,2',2'-Tetramethyl-1,1'-indanylindanes
;
_journal_name_full 'Journal of Organic Chemistry'
_journal_page_first 6251
_journal_page_last 6254
_journal_paper_doi 10.1021/jo0701233
_journal_volume 72
_journal_year 2007
_chemical_formula_moiety 'C22 H22 Br2 '
_chemical_formula_sum 'C22 H22 Br2'
_chemical_formula_weight 446.22
_space_group_IT_number 2
_symmetry_cell_setting triclinic
_symmetry_Int_Tables_number 2
_symmetry_space_group_name_Hall '-P 1'
_symmetry_space_group_name_H-M 'P -1'
_atom_sites_solution_hydrogens geom
_atom_sites_solution_primary direct
_atom_sites_solution_secondary difmap
_cell_angle_alpha 104.91
_cell_angle_beta 108.71
_cell_angle_gamma 110.08
_cell_formula_units_Z 2
_cell_length_a 8.593
_cell_length_b 11.344
_cell_length_c 11.883
_cell_measurement_temperature 113(2)
_cell_volume 938.4
_computing_structure_refinement 'SHELXL-97 (Sheldrick, 1997)'
_computing_structure_solution 'SHELXS-97 (Sheldrick, 1990)'
_diffrn_ambient_temperature 113(2)
_diffrn_measured_fraction_theta_full 0.979
_diffrn_measured_fraction_theta_max 0.979
_diffrn_radiation_monochromator graphite
_diffrn_radiation_source 'fine-focus sealed tube'
_diffrn_radiation_type MoK\a
_diffrn_radiation_wavelength 0.71069
_diffrn_reflns_av_R_equivalents 0.0411
_diffrn_reflns_av_sigmaI/netI 0.0342
_diffrn_reflns_limit_h_max 11
_diffrn_reflns_limit_h_min -11
_diffrn_reflns_limit_k_max 14
_diffrn_reflns_limit_k_min -13
_diffrn_reflns_limit_l_max 15
_diffrn_reflns_limit_l_min -15
_diffrn_reflns_number 8534
_diffrn_reflns_theta_full 27.49
_diffrn_reflns_theta_max 27.49
_diffrn_reflns_theta_min 1.99
_exptl_absorpt_coefficient_mu 8.639
_exptl_absorpt_correction_T_max 0.4787
_exptl_absorpt_correction_T_min 0.2769
_exptl_crystal_colour colorless
_exptl_crystal_density_diffrn 3.158
_exptl_crystal_density_method 'not measured'
_exptl_crystal_description prism
_exptl_crystal_F_000 896
_exptl_crystal_size_max 0.20
_exptl_crystal_size_mid 0.10
_exptl_crystal_size_min 0.10
_refine_diff_density_max 0.857
_refine_diff_density_min -1.190
_refine_diff_density_rms 0.156
_refine_ls_extinction_method none
_refine_ls_goodness_of_fit_ref 1.067
_refine_ls_hydrogen_treatment mixed
_refine_ls_matrix_type full
_refine_ls_number_parameters 217
_refine_ls_number_reflns 4209
_refine_ls_number_restraints 0
_refine_ls_restrained_S_all 1.067
_refine_ls_R_factor_all 0.0436
_refine_ls_R_factor_gt 0.0373
_refine_ls_shift/su_max 0.001
_refine_ls_shift/su_mean 0.000
_refine_ls_structure_factor_coef Fsqd
_refine_ls_weighting_details 'calc w=1/[\s^2^(Fo^2^)+(0.0648P)^2^+0.6052P] where P=(Fo^2^+2Fc^2^)/3'
_refine_ls_weighting_scheme calc
_refine_ls_wR_factor_gt 0.0978
_refine_ls_wR_factor_ref 0.1011
_reflns_number_gt 3728
_reflns_number_total 4209
_reflns_threshold_expression >2sigma(I)
_cod_data_source_file jo0701233si20070114_063230_4.cif
_cod_data_source_block cis-2(CCDC:625983)
_cod_original_sg_symbol_H-M 'P -1         '
_cod_original_formula_sum 'C22 H22 Br2 '
_cod_database_code 4024080

loop_
_symmetry_equiv_pos_as_xyz
'x, y, z'
'-x, -y, -z'

loop_
_atom_site_label
_atom_site_type_symbol
_atom_site_fract_x
_atom_site_fract_y
_atom_site_fract_z
_atom_site_U_iso_or_equiv
_atom_site_adp_type
_atom_site_occupancy
_atom_site_symmetry_multiplicity
_atom_site_calc_flag
_atom_site_refinement_flags
_atom_site_disorder_assembly
_atom_site_disorder_group
C1 C -0.2751(3) 0.2874(3) -0.3111(2) 0.0123(5) Uani 1 1 d . . .
C2 C -0.3779(3) 0.3208(3) -0.4223(2) 0.0125(5) Uani 1 1 d . . .
C3 C -0.5442(3) 0.1755(3) -0.5186(2) 0.0136(5) Uani 1 1 d . . .
H1 H -0.6529 0.1831 -0.5713 0.016 Uiso 1 1 calc R . .
H2 H -0.5098 0.1229 -0.5780 0.016 Uiso 1 1 calc R . .
C4 C -0.7510(4) 0.0051(3) -0.4540(3) 0.0146(5) Uani 1 1 d . . .
H3 H -0.8577 -0.0385 -0.5360 0.018 Uiso 1 1 calc R . .
C5 C -0.7548(3) -0.0315(3) -0.3519(3) 0.0139(5) Uani 1 1 d . . .
C6 C -0.6022(4) 0.0306(3) -0.2308(3) 0.0145(5) Uani 1 1 d . . .
H4 H -0.6106 0.0039 -0.1626 0.017 Uiso 1 1 calc R . .
C7 C -0.4357(4) 0.1333(3) -0.2107(2) 0.0137(5) Uani 1 1 d . . .
H22 H -0.3295 0.1772 -0.1283 0.016 Uiso 1 1 calc R . .
C8 C -0.4257(4) 0.1712(3) -0.3124(2) 0.0123(5) Uani 1 1 d . . .
C9 C -0.5847(3) 0.1082(3) -0.4313(2) 0.0132(5) Uani 1 1 d . . .
C10 C -0.2786(4) 0.3728(3) -0.4989(3) 0.0173(5) Uani 1 1 d . . .
H5 H -0.2296 0.3113 -0.5287 0.026 Uiso 1 1 calc R . .
H6 H -0.1761 0.4661 -0.4426 0.026 Uiso 1 1 calc R . .
H7 H -0.3664 0.3745 -0.5745 0.026 Uiso 1 1 calc R . .
C11 C -0.4575(4) 0.4147(3) -0.3731(3) 0.0177(5) Uani 1 1 d . . .
H8 H -0.5201 0.3788 -0.3244 0.027 Uiso 1 1 calc R . .
H9 H -0.5467 0.4167 -0.4477 0.027 Uiso 1 1 calc R . .
H10 H -0.3562 0.5082 -0.3158 0.027 Uiso 1 1 calc R . .
C12 C -0.0911(3) 0.3439(3) -0.2291(2) 0.0120(5) Uani 1 1 d . . .
C13 C 0.0720(4) 0.4852(3) -0.1908(2) 0.0142(5) Uani 1 1 d . . .
C14 C 0.2076(4) 0.5162(3) -0.0506(2) 0.0158(5) Uani 1 1 d . . .
H11 H 0.3381 0.5718 -0.0308 0.019 Uiso 1 1 calc R . .
H12 H 0.1798 0.5659 0.0156 0.019 Uiso 1 1 calc R . .
C15 C 0.2884(4) 0.3396(3) 0.0246(2) 0.0157(5) Uani 1 1 d . . .
H13 H 0.4071 0.4075 0.0932 0.019 Uiso 1 1 calc R . .
C16 C 0.2253(4) 0.2010(3) 0.0004(2) 0.0159(5) Uani 1 1 d . . .
C17 C 0.0523(4) 0.0999(3) -0.1011(3) 0.0163(5) Uani 1 1 d . . .
H14 H 0.0131 0.0055 -0.1172 0.020 Uiso 1 1 calc R . .
C18 C -0.0628(4) 0.1392(3) -0.1788(2) 0.0146(5) Uani 1 1 d . . .
H15 H -0.1809 0.0713 -0.2483 0.018 Uiso 1 1 calc R . .
C19 C -0.0039(3) 0.2777(3) -0.1543(2) 0.0125(5) Uani 1 1 d . . .
C20 C 0.1723(3) 0.3758(3) -0.0547(2) 0.0141(5) Uani 1 1 d . . .
C21 C 0.1692(4) 0.4693(3) -0.2779(3) 0.0193(5) Uani 1 1 d . . .
H16 H 0.1941 0.3906 -0.2820 0.029 Uiso 1 1 calc R . .
H17 H 0.2866 0.5533 -0.2414 0.029 Uiso 1 1 calc R . .
H18 H 0.0890 0.4538 -0.3660 0.029 Uiso 1 1 calc R . .
C22 C 0.0304(4) 0.6068(3) -0.1818(3) 0.0191(5) Uani 1 1 d . . .
H19 H -0.0313 0.6144 -0.1257 0.029 Uiso 1 1 calc R . .
H20 H -0.0510 0.5921 -0.2692 0.029 Uiso 1 1 calc R . .
H21 H 0.1467 0.6918 -0.1446 0.029 Uiso 1 1 calc R . .
Br1 Br -0.98043(3) -0.17224(3) -0.37828(3) 0.01862(10) Uani 1 1 d . . .
Br2 Br 0.37917(4) 0.14636(3) 0.10586(3) 0.02276(10) Uani 1 1 d . . .

loop_
_atom_site_aniso_label
_atom_site_aniso_U_11
_atom_site_aniso_U_22
_atom_site_aniso_U_33
_atom_site_aniso_U_23
_atom_site_aniso_U_13
_atom_site_aniso_U_12
C1 0.0155(12) 0.0153(12) 0.0106(11) 0.0067(9) 0.0087(10) 0.0083(10)
C2 0.0135(12) 0.0171(12) 0.0137(11) 0.0094(10) 0.0093(10) 0.0093(10)
C3 0.0138(12) 0.0187(12) 0.0124(11) 0.0083(10) 0.0075(10) 0.0090(10)
C4 0.0129(12) 0.0181(12) 0.0149(12) 0.0087(10) 0.0068(10) 0.0075(10)
C5 0.0110(12) 0.0158(12) 0.0194(12) 0.0089(10) 0.0091(10) 0.0074(10)
C6 0.0170(13) 0.0191(12) 0.0158(12) 0.0110(10) 0.0110(10) 0.0110(11)
C7 0.0143(12) 0.0188(12) 0.0127(11) 0.0084(10) 0.0073(10) 0.0099(10)
C8 0.0121(12) 0.0162(12) 0.0124(11) 0.0075(10) 0.0073(10) 0.0079(10)
C9 0.0113(12) 0.0183(12) 0.0143(11) 0.0086(10) 0.0078(10) 0.0082(10)
C10 0.0183(13) 0.0232(13) 0.0157(12) 0.0122(11) 0.0107(11) 0.0093(11)
C11 0.0209(14) 0.0214(13) 0.0195(13) 0.0116(11) 0.0118(11) 0.0141(11)
C12 0.0133(12) 0.0148(11) 0.0113(11) 0.0058(9) 0.0087(10) 0.0069(10)
C13 0.0123(12) 0.0150(12) 0.0133(11) 0.0057(10) 0.0068(10) 0.0036(10)
C14 0.0144(12) 0.0177(12) 0.0124(11) 0.0053(10) 0.0071(10) 0.0041(10)
C15 0.0121(12) 0.0227(13) 0.0113(11) 0.0058(10) 0.0062(10) 0.0071(11)
C16 0.0150(13) 0.0272(14) 0.0130(11) 0.0116(11) 0.0082(10) 0.0136(11)
C17 0.0173(13) 0.0176(12) 0.0165(12) 0.0088(10) 0.0087(11) 0.0085(11)
C18 0.0127(12) 0.0172(12) 0.0134(11) 0.0066(10) 0.0061(10) 0.0060(10)
C19 0.0124(12) 0.0178(12) 0.0100(11) 0.0062(9) 0.0079(10) 0.0070(10)
C20 0.0118(12) 0.0185(12) 0.0128(11) 0.0062(10) 0.0082(10) 0.0056(10)
C21 0.0169(13) 0.0255(14) 0.0176(12) 0.0099(11) 0.0118(11) 0.0074(11)
C22 0.0235(14) 0.0171(12) 0.0197(13) 0.0101(10) 0.0120(11) 0.0088(11)
Br1 0.01403(15) 0.01941(15) 0.02553(16) 0.01154(12) 0.01243(12) 0.00614(11)
Br2 0.01761(16) 0.02974(17) 0.02184(16) 0.01563(13) 0.00498(12) 0.01196(13)

loop_
_geom_angle_atom_site_label_1
_geom_angle_atom_site_label_2
_geom_angle_atom_site_label_3
_geom_angle
_geom_angle_site_symmetry_1
_geom_angle_site_symmetry_3
_geom_angle_publ_flag
C12 C1 C8 124.9(2) . . ?
C12 C1 C2 130.9(2) . . ?
C8 C1 C2 104.2(2) . . ?
C10 C2 C11 111.4(2) . . ?
C10 C2 C1 118.6(2) . . ?
C11 C2 C1 110.2(2) . . ?
C10 C2 C3 107.0(2) . . ?
C11 C2 C3 107.7(2) . . ?
C1 C2 C3 100.85(19) . . ?
C9 C3 C2 103.9(2) . . ?
C9 C3 H1 111.0 . . ?
C2 C3 H1 111.0 . . ?
C9 C3 H2 111.0 . . ?
C2 C3 H2 111.0 . . ?
H1 C3 H2 109.0 . . ?
C5 C4 C9 117.2(2) . . ?
C5 C4 H3 121.4 . . ?
C9 C4 H3 121.4 . . ?
C6 C5 C4 122.9(2) . . ?
C6 C5 Br1 118.39(19) . . ?
C4 C5 Br1 118.68(19) . . ?
C5 C6 C7 118.8(2) . . ?
C5 C6 H4 120.6 . . ?
C7 C6 H4 120.6 . . ?
C6 C7 C8 119.8(2) . . ?
C6 C7 H22 120.1 . . ?
C8 C7 H22 120.1 . . ?
C9 C8 C7 119.1(2) . . ?
C9 C8 C1 110.3(2) . . ?
C7 C8 C1 130.0(2) . . ?
C4 C9 C8 122.1(2) . . ?
C4 C9 C3 128.8(2) . . ?
C8 C9 C3 109.0(2) . . ?
C2 C10 H5 109.5 . . ?
C2 C10 H6 109.5 . . ?
H5 C10 H6 109.5 . . ?
C2 C10 H7 109.5 . . ?
H5 C10 H7 109.5 . . ?
H6 C10 H7 109.5 . . ?
C2 C11 H8 109.5 . . ?
C2 C11 H9 109.5 . . ?
H8 C11 H9 109.5 . . ?
C2 C11 H10 109.5 . . ?
H8 C11 H10 109.5 . . ?
H9 C11 H10 109.5 . . ?
C1 C12 C19 125.2(2) . . ?
C1 C12 C13 130.1(2) . . ?
C19 C12 C13 104.7(2) . . ?
C22 C13 C21 111.3(2) . . ?
C22 C13 C12 117.4(2) . . ?
C21 C13 C12 110.3(2) . . ?
C22 C13 C14 107.5(2) . . ?
C21 C13 C14 107.8(2) . . ?
C12 C13 C14 101.8(2) . . ?
C20 C14 C13 103.6(2) . . ?
C20 C14 H11 111.0 . . ?
C13 C14 H11 111.0 . . ?
C20 C14 H12 111.0 . . ?
C13 C14 H12 111.0 . . ?
H11 C14 H12 109.0 . . ?
C20 C15 C16 117.9(2) . . ?
C20 C15 H13 121.0 . . ?
C16 C15 H13 121.0 . . ?
C15 C16 C17 121.7(2) . . ?
C15 C16 Br2 119.46(19) . . ?
C17 C16 Br2 118.8(2) . . ?
C16 C17 C18 119.2(2) . . ?
C16 C17 H14 120.4 . . ?
C18 C17 H14 120.4 . . ?
C19 C18 C17 119.9(2) . . ?
C19 C18 H15 120.1 . . ?
C17 C18 H15 120.1 . . ?
C18 C19 C20 119.4(2) . . ?
C18 C19 C12 130.1(2) . . ?
C20 C19 C12 110.0(2) . . ?
C15 C20 C19 121.7(2) . . ?
C15 C20 C14 128.5(2) . . ?
C19 C20 C14 109.8(2) . . ?
C13 C21 H16 109.5 . . ?
C13 C21 H17 109.5 . . ?
H16 C21 H17 109.5 . . ?
C13 C21 H18 109.5 . . ?
H16 C21 H18 109.5 . . ?
H17 C21 H18 109.5 . . ?
C13 C22 H19 109.5 . . ?
C13 C22 H20 109.5 . . ?
H19 C22 H20 109.5 . . ?
C13 C22 H21 109.5 . . ?
H19 C22 H21 109.5 . . ?
H20 C22 H21 109.5 . . ?

loop_
_geom_bond_atom_site_label_1
_geom_bond_atom_site_label_2
_geom_bond_distance
_geom_bond_site_symmetry_2
_geom_bond_publ_flag
C1 C12 1.362(4) . ?
C1 C8 1.489(3) . ?
C1 C2 1.552(3) . ?
C2 C10 1.528(3) . ?
C2 C11 1.543(4) . ?
C2 C3 1.559(4) . ?
C3 C9 1.495(3) . ?
C3 H1 0.9900 . ?
C3 H2 0.9900 . ?
C4 C5 1.386(4) . ?
C4 C9 1.387(4) . ?
C4 H3 0.9500 . ?
C5 C6 1.385(4) . ?
C5 Br1 1.906(3) . ?
C6 C7 1.398(4) . ?
C6 H4 0.9500 . ?
C7 C8 1.401(3) . ?
C7 H22 0.9500 . ?
C8 C9 1.395(3) . ?
C10 H5 0.9800 . ?
C10 H6 0.9800 . ?
C10 H7 0.9800 . ?
C11 H8 0.9800 . ?
C11 H9 0.9800 . ?
C11 H10 0.9800 . ?
C12 C19 1.489(3) . ?
C12 C13 1.554(3) . ?
C13 C22 1.525(4) . ?
C13 C21 1.539(4) . ?
C13 C14 1.558(3) . ?
C14 C20 1.500(4) . ?
C14 H11 0.9900 . ?
C14 H12 0.9900 . ?
C15 C20 1.389(4) . ?
C15 C16 1.390(4) . ?
C15 H13 0.9500 . ?
C16 C17 1.395(4) . ?
C16 Br2 1.898(3) . ?
C17 C18 1.400(4) . ?
C17 H14 0.9500 . ?
C18 C19 1.391(4) . ?
C18 H15 0.9500 . ?
C19 C20 1.395(4) . ?
C21 H16 0.9800 . ?
C21 H17 0.9800 . ?
C21 H18 0.9800 . ?
C22 H19 0.9800 . ?
C22 H20 0.9800 . ?
C22 H21 0.9800 . ?

loop_
_geom_torsion_atom_site_label_1
_geom_torsion_atom_site_label_2
_geom_torsion_atom_site_label_3
_geom_torsion_atom_site_label_4
_geom_torsion
_geom_torsion_site_symmetry_1
_geom_torsion_site_symmetry_2
_geom_torsion_site_symmetry_3
_geom_torsion_site_symmetry_4
_geom_torsion_publ_flag
C12 C1 C2 C10 31.3(4) . . . . ?
C8 C1 C2 C10 -147.5(2) . . . . ?
C12 C1 C2 C11 -98.8(3) . . . . ?
C8 C1 C2 C11 82.5(2) . . . . ?
C12 C1 C2 C3 147.6(3) . . . . ?
C8 C1 C2 C3 -31.2(2) . . . . ?
C10 C2 C3 C9 157.5(2) . . . . ?
C11 C2 C3 C9 -82.6(2) . . . . ?
C1 C2 C3 C9 32.9(2) . . . . ?
C9 C4 C5 C6 0.4(4) . . . . ?
C9 C4 C5 Br1 179.80(19) . . . . ?
C4 C5 C6 C7 -1.1(4) . . . . ?
Br1 C5 C6 C7 179.57(19) . . . . ?
C5 C6 C7 C8 -0.1(4) . . . . ?
C6 C7 C8 C9 1.9(4) . . . . ?
C6 C7 C8 C1 171.4(2) . . . . ?
C12 C1 C8 C9 -160.1(2) . . . . ?
C2 C1 C8 C9 18.8(3) . . . . ?
C12 C1 C8 C7 29.7(4) . . . . ?
C2 C1 C8 C7 -151.5(3) . . . . ?
C5 C4 C9 C8 1.4(4) . . . . ?
C5 C4 C9 C3 -174.8(3) . . . . ?
C7 C8 C9 C4 -2.6(4) . . . . ?
C1 C8 C9 C4 -174.0(2) . . . . ?
C7 C8 C9 C3 174.4(2) . . . . ?
C1 C8 C9 C3 2.9(3) . . . . ?
C2 C3 C9 C4 153.4(3) . . . . ?
C2 C3 C9 C8 -23.2(3) . . . . ?
C8 C1 C12 C19 18.0(4) . . . . ?
C2 C1 C12 C19 -160.6(2) . . . . ?
C8 C1 C12 C13 -161.7(2) . . . . ?
C2 C1 C12 C13 19.8(4) . . . . ?
C1 C12 C13 C22 34.2(4) . . . . ?
C19 C12 C13 C22 -145.5(2) . . . . ?
C1 C12 C13 C21 -94.7(3) . . . . ?
C19 C12 C13 C21 85.6(2) . . . . ?
C1 C12 C13 C14 151.2(3) . . . . ?
C19 C12 C13 C14 -28.5(2) . . . . ?
C22 C13 C14 C20 154.6(2) . . . . ?
C21 C13 C14 C20 -85.4(2) . . . . ?
C12 C13 C14 C20 30.7(2) . . . . ?
C20 C15 C16 C17 0.9(4) . . . . ?
C20 C15 C16 Br2 179.88(19) . . . . ?
C15 C16 C17 C18 -1.4(4) . . . . ?
Br2 C16 C17 C18 179.54(19) . . . . ?
C16 C17 C18 C19 0.0(4) . . . . ?
C17 C18 C19 C20 2.0(4) . . . . ?
C17 C18 C19 C12 173.7(2) . . . . ?
C1 C12 C19 C18 24.1(4) . . . . ?
C13 C12 C19 C18 -156.2(3) . . . . ?
C1 C12 C19 C20 -163.7(2) . . . . ?
C13 C12 C19 C20 16.0(3) . . . . ?
C16 C15 C20 C19 1.2(4) . . . . ?
C16 C15 C20 C14 -179.0(2) . . . . ?
C18 C19 C20 C15 -2.7(4) . . . . ?
C12 C19 C20 C15 -175.9(2) . . . . ?
C18 C19 C20 C14 177.5(2) . . . . ?
C12 C19 C20 C14 4.3(3) . . . . ?
C13 C14 C20 C15 157.5(3) . . . . ?
C13 C14 C20 C19 -22.7(3) . . . . ?
